data_4071358
loop_
_publ_author_name
'Arita, Sachiko'
'Koike, Takashi'
'Kayaki, Yoshihito'
'Ikariya, Takao'

_publ_section_title
;
 Synthesis and Reactivities of Cp*Ir Amide and Hydride Complexes Bearing
 C&#x2212;N Chelate Ligands
;
_journal_issue 12
_journal_name_full Organometallics
_journal_page_first 2795
_journal_paper_doi 10.1021/om800124f
_journal_volume 27
_journal_year 2008
_chemical_formula_moiety 'C29 H30 Ir N '
_chemical_formula_sum 'C29 H30 Ir N'
_chemical_formula_weight 584.78
_space_group_IT_number 2
_symmetry_cell_setting triclinic
_symmetry_Int_Tables_number 2
_symmetry_space_group_name_Hall '-P 1'
_symmetry_space_group_name_H-M 'P -1'
_cell_angle_alpha 73.934(12)
_cell_angle_beta 84.275(12)
_cell_angle_gamma 74.846(15)
_cell_formula_units_Z 2
_cell_length_a 7.870(3)
_cell_length_b 10.155(4)
_cell_length_c 15.749(7)
_cell_measurement_reflns_used 3997
_cell_measurement_temperature 193.1
_cell_measurement_theta_max 27.5
_cell_measurement_theta_min 3.0
_cell_volume 1166.9(8)
_computing_cell_refinement CrystalClear
_computing_data_collection CrystalClear
_computing_data_reduction CrystalStructure
_computing_publication_material 'CrystalStructure 3.8'
_computing_structure_refinement CRYSTALS
_computing_structure_solution SIR2002
_diffrn_detector_area_resol_mean 7.31
_diffrn_measured_fraction_theta_full 0.918
_diffrn_measured_fraction_theta_max 0.918
_diffrn_measurement_device_type 'Rigaku Saturn'
_diffrn_measurement_method \w
_diffrn_radiation_type 'Mo K\a'
_diffrn_radiation_wavelength 0.71070
_diffrn_reflns_av_R_equivalents 0.022
_diffrn_reflns_limit_h_max 8
_diffrn_reflns_limit_h_min -10
_diffrn_reflns_limit_k_max 9
_diffrn_reflns_limit_k_min -13
_diffrn_reflns_limit_l_max 20
_diffrn_reflns_limit_l_min -20
_diffrn_reflns_number 8570
_diffrn_reflns_theta_full 27.48
_diffrn_reflns_theta_max 27.48
_exptl_absorpt_coefficient_mu 5.753
_exptl_absorpt_correction_T_max 0.316
_exptl_absorpt_correction_T_min 0.268
_exptl_absorpt_correction_type multi-scan
_exptl_absorpt_process_details 'Jacobson, R. (1998) Private communication'
_exptl_crystal_colour purple
_exptl_crystal_density_diffrn 1.664
_exptl_crystal_density_method 'not measured'
_exptl_crystal_description block
_exptl_crystal_F_000 576.00
_exptl_crystal_size_max 0.20
_exptl_crystal_size_mid 0.20
_exptl_crystal_size_min 0.20
_refine_diff_density_max 2.02
_refine_diff_density_min -1.61
_refine_ls_extinction_method none
_refine_ls_goodness_of_fit_ref 0.999
_refine_ls_hydrogen_treatment refall
_refine_ls_number_parameters 310
_refine_ls_number_reflns 8570
_refine_ls_R_factor_gt 0.0249
_refine_ls_shift/su_max 0.0000
_refine_ls_structure_factor_coef Fsqd
_refine_ls_weighting_details 'w = 1/[0.0005Fo^2^ + 0.8000\s(Fo^2^) + 0.5000]/(4Fo^2^)'
_refine_ls_weighting_scheme calc
_refine_ls_wR_factor_ref 0.0654
_reflns_number_gt 7866
_reflns_number_total 4916
_reflns_threshold_expression F^2^>2.0\s(F^2^)
_cod_data_source_file om800124f-file003.cif
_cod_data_source_block '__C5Me5IrNHCPh2C6H4'
_cod_original_formula_sum 'C29 H30 Ir N '
_cod_database_code 4071358

loop_
_symmetry_equiv_pos_site_id
_symmetry_equiv_pos_as_xyz
1 +X,+Y,+Z
2 -X,-Y,-Z

loop_
_atom_site_label
_atom_site_type_symbol
_atom_site_fract_x
_atom_site_fract_y
_atom_site_fract_z
_atom_site_U_iso_or_equiv
_atom_site_adp_type
_atom_site_occupancy
_atom_site_symmetry_multiplicity
_atom_site_calc_flag
_atom_site_refinement_flags
Ir(1) Ir 0.468630(10) 0.206840(10) 0.289450(10) 0.01559(3) Uani 1.00 1 d .
N(1) N 0.5559(2) 0.0127(2) 0.29144(14) 0.0183(5) Uani 1.00 1 d .
C(1) C 0.1912(3) 0.2988(3) 0.3166(2) 0.0276(8) Uani 1.00 1 d .
C(2) C 0.2701(4) 0.2336(3) 0.39959(19) 0.0247(7) Uani 1.00 1 d .
C(3) C 0.4095(3) 0.2991(3) 0.40126(19) 0.0252(7) Uani 1.00 1 d .
C(4) C 0.4087(3) 0.4108(3) 0.32131(19) 0.0228(7) Uani 1.00 1 d .
C(5) C 0.2744(3) 0.4088(3) 0.2680(2) 0.0267(7) Uani 1.00 1 d .
C(6) C 0.0385(4) 0.2638(4) 0.2856(3) 0.0510(12) Uani 1.00 1 d .
C(7) C 0.2173(5) 0.1192(3) 0.4726(2) 0.0455(10) Uani 1.00 1 d .
C(8) C 0.5299(4) 0.2682(4) 0.4767(2) 0.0424(10) Uani 1.00 1 d .
C(9) C 0.5211(4) 0.5143(3) 0.3019(2) 0.0414(10) Uani 1.00 1 d .
C(10) C 0.2162(5) 0.5102(4) 0.1806(2) 0.0505(11) Uani 1.00 1 d .
C(11) C 0.6507(3) 0.2208(2) 0.18789(17) 0.0177(6) Uani 1.00 1 d .
C(12) C 0.6901(4) 0.3433(3) 0.13218(18) 0.0268(7) Uani 1.00 1 d .
C(13) C 0.8212(4) 0.3378(3) 0.06679(19) 0.0275(7) Uani 1.00 1 d .
C(14) C 0.9144(3) 0.2089(3) 0.05207(18) 0.0254(7) Uani 1.00 1 d .
C(15) C 0.8743(3) 0.0848(3) 0.10425(18) 0.0220(7) Uani 1.00 1 d .
C(16) C 0.7443(3) 0.0906(2) 0.17126(16) 0.0172(6) Uani 1.00 1 d .
C(17) C 0.6939(3) -0.0402(2) 0.22976(16) 0.0163(6) Uani 1.00 1 d .
C(18) C 0.6189(3) -0.1082(2) 0.16989(17) 0.0171(6) Uani 1.00 1 d .
C(19) C 0.7280(3) -0.2095(2) 0.13214(18) 0.0216(7) Uani 1.00 1 d .
C(20) C 0.6641(4) -0.2617(3) 0.07263(19) 0.0265(7) Uani 1.00 1 d .
C(21) C 0.4896(4) -0.2144(3) 0.0500(2) 0.0303(8) Uani 1.00 1 d .
C(22) C 0.3789(4) -0.1137(3) 0.0875(2) 0.0340(9) Uani 1.00 1 d .
C(23) C 0.4433(3) -0.0613(3) 0.1471(2) 0.0267(7) Uani 1.00 1 d .
C(24) C 0.8441(3) -0.1465(2) 0.28515(16) 0.0181(6) Uani 1.00 1 d .
C(25) C 1.0016(3) -0.1143(3) 0.29498(19) 0.0254(7) Uani 1.00 1 d .
C(26) C 1.1297(3) -0.2106(3) 0.3495(2) 0.0322(8) Uani 1.00 1 d .
C(27) C 1.1055(4) -0.3425(3) 0.39539(19) 0.0319(8) Uani 1.00 1 d .
C(28) C 0.9512(4) -0.3764(3) 0.38627(19) 0.0305(8) Uani 1.00 1 d .
C(29) C 0.8217(3) -0.2793(3) 0.33149(18) 0.0247(7) Uani 1.00 1 d .
H(1) H 0.5077 -0.0545 0.3349 0.022 Uiso 1.00 1 c R
H(2) H 0.0045 0.3261 0.2294 0.067 Uiso 1.00 1 c R
H(3) H -0.0577 0.2740 0.3268 0.067 Uiso 1.00 1 c R
H(4) H 0.0717 0.1691 0.2808 0.067 Uiso 1.00 1 c R
H(5) H 0.1215 0.0938 0.4545 0.055 Uiso 1.00 1 c R
H(6) H 0.1829 0.1528 0.5239 0.055 Uiso 1.00 1 c R
H(7) H 0.3142 0.0389 0.4857 0.055 Uiso 1.00 1 c R
H(8) H 0.5075 0.1906 0.5223 0.053 Uiso 1.00 1 c R
H(9) H 0.5092 0.3490 0.4991 0.053 Uiso 1.00 1 c R
H(10) H 0.6490 0.2457 0.4562 0.053 Uiso 1.00 1 c R
H(11) H 0.5956 0.4940 0.3501 0.055 Uiso 1.00 1 c R
H(12) H 0.4482 0.6074 0.2935 0.055 Uiso 1.00 1 c R
H(13) H 0.5910 0.5072 0.2498 0.055 Uiso 1.00 1 c R
H(14) H 0.2891 0.5749 0.1628 0.054 Uiso 1.00 1 c R
H(15) H 0.0974 0.5606 0.1862 0.054 Uiso 1.00 1 c R
H(16) H 0.2251 0.4591 0.1374 0.054 Uiso 1.00 1 c R
H(17) H 0.6251 0.4328 0.1394 0.033 Uiso 1.00 1 c R
H(18) H 0.8479 0.4228 0.0317 0.033 Uiso 1.00 1 c R
H(19) H 1.0041 0.2054 0.0071 0.032 Uiso 1.00 1 c R
H(20) H 0.9354 -0.0038 0.0942 0.027 Uiso 1.00 1 c R
H(21) H 0.8483 -0.2437 0.1474 0.026 Uiso 1.00 1 c R
H(22) H 0.7412 -0.3306 0.0472 0.033 Uiso 1.00 1 c R
H(23) H 0.4459 -0.2505 0.0094 0.040 Uiso 1.00 1 c R
H(24) H 0.2584 -0.0803 0.0724 0.043 Uiso 1.00 1 c R
H(25) H 0.3660 0.0075 0.1726 0.032 Uiso 1.00 1 c R
H(26) H 1.0209 -0.0248 0.2637 0.030 Uiso 1.00 1 c R
H(27) H 1.2356 -0.1863 0.3557 0.038 Uiso 1.00 1 c R
H(28) H 1.1944 -0.4086 0.4326 0.035 Uiso 1.00 1 c R
H(29) H 0.9331 -0.4663 0.4175 0.034 Uiso 1.00 1 c R
H(30) H 0.7160 -0.3042 0.3256 0.030 Uiso 1.00 1 c R

loop_
_atom_site_aniso_label
_atom_site_aniso_U_11
_atom_site_aniso_U_22
_atom_site_aniso_U_33
_atom_site_aniso_U_12
_atom_site_aniso_U_13
_atom_site_aniso_U_23
Ir(1) 0.01539(7) 0.01514(7) 0.01647(6) -0.00226(4) 0.00126(4) -0.00648(4)
N(1) 0.0210(11) 0.0167(12) 0.0168(10) -0.0060(9) 0.0068(8) -0.0048(8)
C(1) 0.0165(13) 0.0292(17) 0.0402(17) 0.0003(12) 0.0017(11) -0.0205(13)
C(2) 0.0267(15) 0.0206(15) 0.0278(14) -0.0044(12) 0.0100(11) -0.0128(11)
C(3) 0.0232(14) 0.0291(16) 0.0268(14) -0.0017(12) 0.0022(11) -0.0184(12)
C(4) 0.0209(13) 0.0155(14) 0.0333(15) -0.0024(11) 0.0067(11) -0.0127(11)
C(5) 0.0230(14) 0.0223(16) 0.0302(15) 0.0058(12) 0.0015(11) -0.0108(11)
C(6) 0.0249(17) 0.066(2) 0.075(2) -0.0095(17) -0.0091(16) -0.038(2)
C(7) 0.059(2) 0.035(2) 0.043(2) -0.0184(18) 0.0277(17) -0.0153(15)
C(8) 0.042(2) 0.055(2) 0.0344(18) -0.0043(17) -0.0055(14) -0.0258(16)
C(9) 0.0359(18) 0.0337(19) 0.066(2) -0.0163(16) 0.0186(16) -0.0311(17)
C(10) 0.054(2) 0.041(2) 0.040(2) 0.0105(18) -0.0056(17) -0.0016(16)
C(11) 0.0162(12) 0.0212(14) 0.0169(11) -0.0061(11) 0.0010(9) -0.0058(10)
C(12) 0.0464(18) 0.0182(15) 0.0191(13) -0.0139(14) -0.0003(11) -0.0052(10)
C(13) 0.0354(16) 0.0255(16) 0.0226(13) -0.0147(13) 0.0057(11) -0.0034(11)
C(14) 0.0262(15) 0.0296(16) 0.0240(13) -0.0138(13) 0.0100(10) -0.0102(11)
C(15) 0.0210(13) 0.0220(15) 0.0242(13) -0.0060(11) 0.0035(10) -0.0088(10)
C(16) 0.0162(12) 0.0188(14) 0.0184(12) -0.0054(10) 0.0004(9) -0.0068(10)
C(17) 0.0177(12) 0.0139(13) 0.0179(11) -0.0044(10) 0.0042(9) -0.0063(9)
C(18) 0.0175(12) 0.0137(13) 0.0214(12) -0.0051(10) 0.0030(9) -0.0066(9)
C(19) 0.0195(13) 0.0193(15) 0.0264(13) -0.0055(11) 0.0011(10) -0.0066(10)
C(20) 0.0306(15) 0.0250(16) 0.0266(14) -0.0084(13) 0.0051(11) -0.0116(11)
C(21) 0.0357(17) 0.0351(18) 0.0294(15) -0.0192(14) -0.0017(12) -0.0133(12)
C(22) 0.0231(15) 0.043(2) 0.0409(18) -0.0108(14) -0.0063(12) -0.0155(14)
C(23) 0.0219(14) 0.0260(16) 0.0336(15) -0.0025(12) -0.0005(11) -0.0134(12)
C(24) 0.0198(13) 0.0173(14) 0.0174(11) -0.0029(10) 0.0021(9) -0.0075(9)
C(25) 0.0233(14) 0.0220(15) 0.0303(14) -0.0065(12) -0.0013(11) -0.0047(11)
C(26) 0.0196(14) 0.0386(19) 0.0364(17) -0.0051(13) -0.0035(12) -0.0076(13)
C(27) 0.0316(16) 0.0310(18) 0.0242(14) 0.0068(13) -0.0053(12) -0.0050(12)
C(28) 0.0390(17) 0.0226(16) 0.0243(14) -0.0026(13) -0.0016(12) -0.0016(11)
C(29) 0.0285(15) 0.0236(15) 0.0239(13) -0.0098(12) -0.0015(11) -0.0056(11)

loop_
_atom_type_symbol
_atom_type_description
_atom_type_scat_dispersion_real
_atom_type_scat_dispersion_imag
_atom_type_scat_source
C C 0.003 0.002
;
International Tables for Crystallography
(1992, Vol. C, Tables 4.2.6.8 and 6.1.1.4)
;
H H 0.000 0.000
;
International Tables for Crystallography
(1992, Vol. C, Table 6.1.1.4)
;
Ir Ir -1.444 7.990
;
International Tables for Crystallography
(1992, Vol. C, Tables 4.2.6.8 and 6.1.1.4)
;
N N 0.006 0.003
;
International Tables for Crystallography
(1992, Vol. C, Tables 4.2.6.8 and 6.1.1.4)
;

loop_
_geom_angle_atom_site_label_1
_geom_angle_atom_site_label_2
_geom_angle_atom_site_label_3
_geom_angle
_geom_angle_publ_flag
N(1) Ir(1) C(1) 122.48(11) yes
N(1) Ir(1) C(2) 111.02(10) yes
N(1) Ir(1) C(3) 127.86(9) yes
N(1) Ir(1) C(4) 163.97(10) yes
N(1) Ir(1) C(5) 155.66(12) yes
N(1) Ir(1) C(11) 79.44(10) yes
C(1) Ir(1) C(2) 37.23(10) yes
C(1) Ir(1) C(3) 63.02(12) yes
C(1) Ir(1) C(4) 63.63(12) yes
C(1) Ir(1) C(5) 38.51(11) yes
C(1) Ir(1) C(11) 139.60(10) yes
C(2) Ir(1) C(3) 37.77(12) yes
C(2) Ir(1) C(4) 63.82(11) yes
C(2) Ir(1) C(5) 63.72(10) yes
C(2) Ir(1) C(11) 169.13(12) yes
C(3) Ir(1) C(4) 38.64(10) yes
C(3) Ir(1) C(5) 63.99(11) yes
C(3) Ir(1) C(11) 133.31(12) yes
C(4) Ir(1) C(5) 38.02(12) yes
C(4) Ir(1) C(11) 105.31(11) yes
C(5) Ir(1) C(11) 108.02(10) yes
Ir(1) N(1) C(17) 124.17(16) yes
Ir(1) C(1) C(2) 73.39(16) yes
Ir(1) C(1) C(5) 70.30(15) yes
Ir(1) C(1) C(6) 125.0(2) yes
C(2) C(1) C(5) 109.6(3) yes
C(2) C(1) C(6) 125.3(3) yes
C(5) C(1) C(6) 125.1(2) yes
Ir(1) C(2) C(1) 69.38(16) yes
Ir(1) C(2) C(3) 68.49(16) yes
Ir(1) C(2) C(7) 127.5(2) yes
C(1) C(2) C(3) 106.5(2) yes
C(1) C(2) C(7) 127.2(3) yes
C(3) C(2) C(7) 126.4(2) yes
Ir(1) C(3) C(2) 73.73(19) yes
Ir(1) C(3) C(4) 71.24(18) yes
Ir(1) C(3) C(8) 125.4(2) yes
C(2) C(3) C(4) 109.2(2) yes
C(2) C(3) C(8) 126.7(2) yes
C(4) C(3) C(8) 123.9(3) yes
Ir(1) C(4) C(3) 70.11(18) yes
Ir(1) C(4) C(5) 70.60(18) yes
Ir(1) C(4) C(9) 127.4(2) yes
C(3) C(4) C(5) 107.1(2) yes
C(3) C(4) C(9) 125.7(2) yes
C(5) C(4) C(9) 127.0(2) yes
Ir(1) C(5) C(1) 71.20(15) yes
Ir(1) C(5) C(4) 71.38(15) yes
Ir(1) C(5) C(10) 127.0(2) yes
C(1) C(5) C(4) 107.5(2) yes
C(1) C(5) C(10) 125.2(3) yes
C(4) C(5) C(10) 127.1(3) yes
Ir(1) C(11) C(12) 127.6(2) yes
Ir(1) C(11) C(16) 115.47(18) yes
C(12) C(11) C(16) 116.9(2) yes
C(11) C(12) C(13) 121.8(2) yes
C(12) C(13) C(14) 120.6(2) yes
C(13) C(14) C(15) 119.1(2) yes
C(14) C(15) C(16) 120.0(2) yes
C(11) C(16) C(15) 121.4(2) yes
C(11) C(16) C(17) 116.0(2) yes
C(15) C(16) C(17) 122.6(2) yes
N(1) C(17) C(16) 104.9(2) yes
N(1) C(17) C(18) 110.8(2) yes
N(1) C(17) C(24) 107.60(19) yes
C(16) C(17) C(18) 107.7(2) yes
C(16) C(17) C(24) 114.1(2) yes
C(18) C(17) C(24) 111.5(2) yes
C(17) C(18) C(19) 120.9(2) yes
C(17) C(18) C(23) 120.7(2) yes
C(19) C(18) C(23) 118.2(3) yes
C(18) C(19) C(20) 121.0(2) yes
C(19) C(20) C(21) 120.5(2) yes
C(20) C(21) C(22) 119.1(3) yes
C(21) C(22) C(23) 120.3(2) yes
C(18) C(23) C(22) 120.9(2) yes
C(17) C(24) C(25) 122.9(2) yes
C(17) C(24) C(29) 119.4(2) yes
C(25) C(24) C(29) 117.7(2) yes
C(24) C(25) C(26) 121.0(2) yes
C(25) C(26) C(27) 120.7(3) yes
C(26) C(27) C(28) 119.2(2) yes
C(27) C(28) C(29) 120.2(2) yes
C(24) C(29) C(28) 121.2(3) yes
Ir(1) N(1) H(1) 117.9 no
C(17) N(1) H(1) 118.0 no
C(1) C(6) H(2) 109.4 no
C(1) C(6) H(3) 109.5 no
C(1) C(6) H(4) 109.5 no
H(2) C(6) H(3) 109.5 no
H(2) C(6) H(4) 109.5 no
H(3) C(6) H(4) 109.5 no
C(2) C(7) H(5) 109.4 no
C(2) C(7) H(6) 109.4 no
C(2) C(7) H(7) 109.5 no
H(5) C(7) H(6) 109.5 no
H(5) C(7) H(7) 109.5 no
H(6) C(7) H(7) 109.5 no
C(3) C(8) H(8) 109.5 no
C(3) C(8) H(9) 109.5 no
C(3) C(8) H(10) 109.4 no
H(8) C(8) H(9) 109.5 no
H(8) C(8) H(10) 109.5 no
H(9) C(8) H(10) 109.5 no
C(4) C(9) H(11) 109.4 no
C(4) C(9) H(12) 109.5 no
C(4) C(9) H(13) 109.5 no
H(11) C(9) H(12) 109.5 no
H(11) C(9) H(13) 109.5 no
H(12) C(9) H(13) 109.5 no
C(5) C(10) H(14) 109.5 no
C(5) C(10) H(15) 109.4 no
C(5) C(10) H(16) 109.4 no
H(14) C(10) H(15) 109.5 no
H(14) C(10) H(16) 109.5 no
H(15) C(10) H(16) 109.5 no
C(11) C(12) H(17) 119.1 no
C(13) C(12) H(17) 119.1 no
C(12) C(13) H(18) 119.7 no
C(14) C(13) H(18) 119.7 no
C(13) C(14) H(19) 120.4 no
C(15) C(14) H(19) 120.4 no
C(14) C(15) H(20) 120.0 no
C(16) C(15) H(20) 120.0 no
C(18) C(19) H(21) 119.5 no
C(20) C(19) H(21) 119.5 no
C(19) C(20) H(22) 119.7 no
C(21) C(20) H(22) 119.8 no
C(20) C(21) H(23) 120.5 no
C(22) C(21) H(23) 120.4 no
C(21) C(22) H(24) 119.9 no
C(23) C(22) H(24) 119.9 no
C(18) C(23) H(25) 119.6 no
C(22) C(23) H(25) 119.6 no
C(24) C(25) H(26) 119.5 no
C(26) C(25) H(26) 119.5 no
C(25) C(26) H(27) 119.6 no
C(27) C(26) H(27) 119.7 no
C(26) C(27) H(28) 120.4 no
C(28) C(27) H(28) 120.4 no
C(27) C(28) H(29) 119.9 no
C(29) C(28) H(29) 119.9 no
C(24) C(29) H(30) 119.4 no
C(28) C(29) H(30) 119.4 no

loop_
_geom_bond_atom_site_label_1
_geom_bond_atom_site_label_2
_geom_bond_distance
_geom_bond_publ_flag
Ir(1) N(1) 1.903(2) yes
Ir(1) C(1) 2.189(2) yes
Ir(1) C(2) 2.241(2) yes
Ir(1) C(3) 2.172(3) yes
Ir(1) C(4) 2.187(3) yes
Ir(1) C(5) 2.177(2) yes
Ir(1) C(11) 2.038(2) yes
N(1) C(17) 1.478(3) yes
C(1) C(2) 1.415(4) yes
C(1) C(5) 1.439(4) yes
C(1) C(6) 1.499(5) yes
C(2) C(3) 1.430(5) yes
C(2) C(7) 1.504(4) yes
C(3) C(4) 1.442(3) yes
C(3) C(8) 1.506(4) yes
C(4) C(5) 1.421(4) yes
C(4) C(9) 1.495(5) yes
C(5) C(10) 1.503(4) yes
C(11) C(12) 1.399(4) yes
C(11) C(16) 1.415(3) yes
C(12) C(13) 1.385(4) yes
C(13) C(14) 1.392(4) yes
C(14) C(15) 1.395(4) yes
C(15) C(16) 1.397(3) yes
C(16) C(17) 1.515(3) yes
C(17) C(18) 1.549(4) yes
C(17) C(24) 1.530(3) yes
C(18) C(19) 1.387(3) yes
C(18) C(23) 1.387(3) yes
C(19) C(20) 1.386(4) yes
C(20) C(21) 1.379(4) yes
C(21) C(22) 1.385(4) yes
C(22) C(23) 1.391(5) yes
C(24) C(25) 1.394(4) yes
C(24) C(29) 1.392(3) yes
C(25) C(26) 1.379(3) yes
C(26) C(27) 1.386(4) yes
C(27) C(28) 1.377(5) yes
C(28) C(29) 1.390(3) yes
N(1) H(1) 0.950 no
C(6) H(2) 0.950 no
C(6) H(3) 0.950 no
C(6) H(4) 0.950 no
C(7) H(5) 0.950 no
C(7) H(6) 0.950 no
C(7) H(7) 0.950 no
C(8) H(8) 0.950 no
C(8) H(9) 0.950 no
C(8) H(10) 0.950 no
C(9) H(11) 0.950 no
C(9) H(12) 0.950 no
C(9) H(13) 0.950 no
C(10) H(14) 0.950 no
C(10) H(15) 0.950 no
C(10) H(16) 0.950 no
C(12) H(17) 0.950 no
C(13) H(18) 0.950 no
C(14) H(19) 0.950 no
C(15) H(20) 0.950 no
C(19) H(21) 0.950 no
C(20) H(22) 0.950 no
C(21) H(23) 0.950 no
C(22) H(24) 0.950 no
C(23) H(25) 0.950 no
C(25) H(26) 0.950 no
C(26) H(27) 0.950 no
C(27) H(28) 0.950 no
C(28) H(29) 0.950 no
C(29) H(30) 0.950 no

loop_
_geom_contact_atom_site_label_1
_geom_contact_atom_site_label_2
_geom_contact_distance
_geom_contact_site_symmetry_2
C(4) C(27) 3.357(4) 1_465
C(5) C(27) 3.562(4) 1_465
C(9) C(27) 3.566(4) 1_465
C(27) C(4) 3.357(4) 1_645
C(27) C(5) 3.562(4) 1_645
C(27) C(9) 3.566(4) 1_645
N(1) H(6) 3.491 2_656
N(1) H(8) 3.164 2_656
N(1) H(27) 3.533 1_455
C(1) H(29) 3.356 1_465
C(2) H(29) 3.536 1_465
C(3) H(28) 3.153 1_465
C(4) H(28) 2.976 1_465
C(5) H(28) 3.505 1_465
C(6) H(26) 3.084 1_455
C(7) H(8) 3.305 2_656
C(7) H(10) 3.463 2_656
C(8) H(1) 3.194 2_656
C(8) H(7) 2.950 2_656
C(8) H(27) 3.166 2_756
C(8) H(28) 3.577 1_465
C(8) H(28) 3.484 2_756
C(8) H(30) 3.554 2_656
C(9) H(3) 3.549 1_655
C(9) H(27) 3.533 1_465
C(9) H(28) 3.201 1_465
C(9) H(30) 2.804 1_565
C(10) H(18) 3.285 2_665
C(10) H(21) 3.271 1_465
C(11) H(2) 3.411 1_655
C(11) H(3) 3.557 1_655
C(11) H(23) 3.186 2_655
C(12) H(2) 2.980 1_655
C(12) H(22) 3.325 1_565
C(12) H(23) 3.028 2_655
C(13) H(2) 3.023 1_655
C(13) H(16) 3.302 2_665
C(13) H(22) 3.192 1_565
C(13) H(23) 2.951 2_655
C(14) H(2) 3.522 1_655
C(14) H(20) 3.445 2_755
C(14) H(21) 3.469 2_755
C(14) H(22) 3.339 2_755
C(14) H(23) 2.975 2_655
C(14) H(24) 3.398 1_655
C(14) H(24) 3.205 2_655
C(15) H(20) 3.540 2_755
C(15) H(23) 3.066 2_655
C(15) H(24) 3.116 1_655
C(15) H(24) 3.083 2_655
C(16) H(23) 3.161 2_655
C(18) H(12) 3.512 1_545
C(19) H(13) 3.338 1_545
C(19) H(15) 3.236 1_645
C(19) H(19) 2.886 2_755
C(20) H(13) 3.223 1_545
C(20) H(17) 3.075 1_545
C(20) H(18) 3.362 1_545
C(20) H(19) 2.907 2_755
C(21) H(13) 3.596 1_545
C(21) H(14) 3.054 1_545
C(21) H(17) 3.386 1_545
C(22) H(14) 3.291 1_545
C(22) H(20) 3.375 1_455
C(23) H(12) 3.506 1_545
C(23) H(27) 3.574 1_455
C(24) H(6) 2.977 2_656
C(25) H(4) 3.015 1_655
C(25) H(6) 3.041 2_656
C(25) H(25) 3.593 1_655
C(26) H(6) 3.047 2_656
C(26) H(10) 3.558 2_756
C(26) H(12) 2.918 1_645
C(27) H(6) 2.995 2_656
C(27) H(9) 3.578 2_756
C(27) H(12) 2.996 1_645
C(27) H(29) 3.084 2_746
C(28) H(6) 2.914 2_656
C(28) H(11) 3.542 1_545
C(28) H(15) 3.415 1_645
C(28) H(28) 3.380 2_746
C(28) H(29) 3.162 2_746
C(29) H(6) 2.901 2_656
C(29) H(8) 3.401 2_656
C(29) H(9) 3.597 2_656
C(29) H(11) 3.195 1_545
C(29) H(12) 3.581 1_545
C(29) H(15) 3.436 1_645
H(1) C(8) 3.194 2_656
H(1) H(6) 3.233 2_656
H(1) H(7) 3.337 2_656
H(1) H(8) 2.302 2_656
H(1) H(9) 3.407 2_656
H(1) H(27) 2.756 1_455
H(2) C(11) 3.411 1_455
H(2) C(12) 2.980 1_455
H(2) C(13) 3.023 1_455
H(2) C(14) 3.522 1_455
H(2) H(13) 3.326 1_455
H(2) H(17) 3.226 1_455
H(2) H(18) 3.260 1_455
H(2) H(26) 3.423 1_455
H(3) C(9) 3.549 1_455
H(3) C(11) 3.557 1_455
H(3) H(10) 2.941 1_455
H(3) H(11) 3.105 1_455
H(3) H(13) 3.221 1_455
H(3) H(26) 3.338 1_455
H(3) H(29) 3.311 1_465
H(4) C(25) 3.015 1_455
H(4) H(26) 2.200 1_455
H(4) H(27) 3.405 1_455
H(5) H(5) 3.032 2_556
H(5) H(8) 3.495 2_656
H(5) H(10) 3.420 2_656
H(5) H(27) 3.487 1_455
H(6) N(1) 3.491 2_656
H(6) C(24) 2.977 2_656
H(6) C(25) 3.041 2_656
H(6) C(26) 3.047 2_656
H(6) C(27) 2.995 2_656
H(6) C(28) 2.914 2_656
H(6) C(29) 2.901 2_656
H(6) H(1) 3.233 2_656
H(6) H(28) 3.546 2_656
H(6) H(29) 3.429 2_656
H(6) H(30) 3.412 2_656
H(7) C(8) 2.950 2_656
H(7) H(1) 3.337 2_656
H(7) H(7) 2.870 2_656
H(7) H(8) 2.414 2_656
H(7) H(10) 2.724 2_656
H(8) N(1) 3.164 2_656
H(8) C(7) 3.305 2_656
H(8) C(29) 3.401 2_656
H(8) H(1) 2.302 2_656
H(8) H(5) 3.495 2_656
H(8) H(7) 2.414 2_656
H(8) H(27) 2.910 2_756
H(8) H(30) 3.129 2_656
H(9) C(27) 3.578 2_756
H(9) C(29) 3.597 2_656
H(9) H(1) 3.407 2_656
H(9) H(9) 3.040 2_666
H(9) H(11) 3.143 2_666
H(9) H(12) 3.475 2_666
H(9) H(27) 3.015 2_756
H(9) H(28) 3.032 1_465
H(9) H(28) 2.926 2_756
H(9) H(30) 3.118 2_656
H(10) C(7) 3.463 2_656
H(10) C(26) 3.558 2_756
H(10) H(3) 2.941 1_655
H(10) H(5) 3.420 2_656
H(10) H(7) 2.724 2_656
H(10) H(27) 3.038 2_756
H(10) H(28) 3.228 2_756
H(11) C(28) 3.542 1_565
H(11) C(29) 3.195 1_565
H(11) H(3) 3.105 1_655
H(11) H(9) 3.143 2_666
H(11) H(28) 3.301 1_465
H(11) H(29) 3.114 1_565
H(11) H(30) 2.398 1_565
H(12) C(18) 3.512 1_565
H(12) C(23) 3.506 1_565
H(12) C(26) 2.918 1_465
H(12) C(27) 2.996 1_465
H(12) C(29) 3.581 1_565
H(12) H(9) 3.475 2_666
H(12) H(27) 2.669 1_465
H(12) H(28) 2.814 1_465
H(12) H(30) 2.638 1_565
H(13) C(19) 3.338 1_565
H(13) C(20) 3.223 1_565
H(13) C(21) 3.596 1_565
H(13) H(2) 3.326 1_655
H(13) H(3) 3.221 1_655
H(13) H(21) 3.588 1_565
H(13) H(22) 3.414 1_565
H(13) H(30) 2.923 1_565
H(14) C(21) 3.054 1_565
H(14) C(22) 3.291 1_565
H(14) H(18) 3.340 2_665
H(14) H(19) 3.564 2_665
H(14) H(21) 3.474 1_465
H(14) H(23) 2.947 1_565
H(14) H(24) 3.349 1_565
H(15) C(19) 3.236 1_465
H(15) C(28) 3.415 1_465
H(15) C(29) 3.436 1_465
H(15) H(18) 3.379 2_665
H(15) H(19) 3.323 2_665
H(15) H(21) 2.387 1_465
H(15) H(22) 3.485 1_465
H(16) C(13) 3.302 2_665
H(16) H(18) 2.653 2_665
H(16) H(22) 3.463 2_655
H(17) C(20) 3.075 1_565
H(17) C(21) 3.386 1_565
H(17) H(2) 3.226 1_655
H(17) H(22) 2.770 1_565
H(17) H(23) 3.330 1_565
H(17) H(23) 3.525 2_655
H(18) C(10) 3.285 2_665
H(18) C(20) 3.362 1_565
H(18) H(2) 3.260 1_655
H(18) H(14) 3.340 2_665
H(18) H(15) 3.379 2_665
H(18) H(16) 2.653 2_665
H(18) H(18) 3.131 2_765
H(18) H(22) 2.497 1_565
H(18) H(22) 3.337 2_755
H(18) H(23) 3.445 2_655
H(19) C(19) 2.886 2_755
H(19) C(20) 2.907 2_755
H(19) H(14) 3.564 2_665
H(19) H(15) 3.323 2_665
H(19) H(20) 2.848 2_755
H(19) H(21) 2.562 2_755
H(19) H(22) 2.598 2_755
H(19) H(23) 3.477 2_655
H(19) H(24) 3.034 1_655
H(19) H(24) 3.197 2_655
H(20) C(14) 3.445 2_755
H(20) C(15) 3.540 2_755
H(20) C(22) 3.375 1_655
H(20) H(19) 2.848 2_755
H(20) H(20) 3.025 2_755
H(20) H(23) 3.595 2_655
H(20) H(24) 2.474 1_655
H(20) H(24) 2.969 2_655
H(21) C(10) 3.271 1_645
H(21) C(14) 3.469 2_755
H(21) H(13) 3.588 1_545
H(21) H(14) 3.474 1_645
H(21) H(15) 2.387 1_645
H(21) H(19) 2.562 2_755
H(22) C(12) 3.325 1_545
H(22) C(13) 3.192 1_545
H(22) C(14) 3.339 2_755
H(22) H(13) 3.414 1_545
H(22) H(15) 3.485 1_645
H(22) H(16) 3.463 2_655
H(22) H(17) 2.770 1_545
H(22) H(18) 2.497 1_545
H(22) H(18) 3.337 2_755
H(22) H(19) 2.598 2_755
H(23) C(11) 3.186 2_655
H(23) C(12) 3.028 2_655
H(23) C(13) 2.951 2_655
H(23) C(14) 2.975 2_655
H(23) C(15) 3.066 2_655
H(23) C(16) 3.161 2_655
H(23) H(14) 2.947 1_545
H(23) H(17) 3.330 1_545
H(23) H(17) 3.525 2_655
H(23) H(18) 3.445 2_655
H(23) H(19) 3.477 2_655
H(23) H(20) 3.595 2_655
H(24) C(14) 3.398 1_455
H(24) C(14) 3.205 2_655
H(24) C(15) 3.116 1_455
H(24) C(15) 3.083 2_655
H(24) H(14) 3.349 1_545
H(24) H(19) 3.034 1_455
H(24) H(19) 3.197 2_655
H(24) H(20) 2.474 1_455
H(24) H(20) 2.969 2_655
H(24) H(26) 3.486 1_455
H(25) C(25) 3.593 1_455
H(25) H(26) 2.995 1_455
H(25) H(27) 3.250 1_455
H(26) C(6) 3.084 1_655
H(26) H(2) 3.423 1_655
H(26) H(3) 3.338 1_655
H(26) H(4) 2.200 1_655
H(26) H(24) 3.486 1_655
H(26) H(25) 2.995 1_655
H(27) N(1) 3.533 1_655
H(27) C(8) 3.166 2_756
H(27) C(9) 3.533 1_645
H(27) C(23) 3.574 1_655
H(27) H(1) 2.756 1_655
H(27) H(4) 3.405 1_655
H(27) H(5) 3.487 1_655
H(27) H(8) 2.910 2_756
H(27) H(9) 3.015 2_756
H(27) H(10) 3.038 2_756
H(27) H(12) 2.669 1_645
H(27) H(25) 3.250 1_655
H(28) C(3) 3.153 1_645
H(28) C(4) 2.976 1_645
H(28) C(5) 3.505 1_645
H(28) C(8) 3.577 1_645
H(28) C(8) 3.484 2_756
H(28) C(9) 3.201 1_645
H(28) C(28) 3.380 2_746
H(28) H(6) 3.546 2_656
H(28) H(9) 3.032 1_645
H(28) H(9) 2.926 2_756
H(28) H(10) 3.228 2_756
H(28) H(11) 3.301 1_645
H(28) H(12) 2.814 1_645
H(28) H(29) 2.593 2_746
H(29) C(1) 3.356 1_645
H(29) C(2) 3.536 1_645
H(29) C(27) 3.084 2_746
H(29) C(28) 3.162 2_746
H(29) H(3) 3.311 1_645
H(29) H(6) 3.429 2_656
H(29) H(11) 3.114 1_545
H(29) H(28) 2.593 2_746
H(29) H(29) 2.741 2_746
H(30) C(8) 3.554 2_656
H(30) C(9) 2.804 1_545
H(30) H(6) 3.412 2_656
H(30) H(8) 3.129 2_656
H(30) H(9) 3.118 2_656
H(30) H(11) 2.398 1_545
H(30) H(12) 2.638 1_545
H(30) H(13) 2.923 1_545

loop_
_geom_torsion_atom_site_label_1
_geom_torsion_atom_site_label_2
_geom_torsion_atom_site_label_3
_geom_torsion_atom_site_label_4
_geom_torsion
N(1) Ir(1) C(1) C(2) 82.2(2)
N(1) Ir(1) C(1) C(5) -159.16(18)
N(1) Ir(1) C(1) C(6) -39.6(3)
C(1) Ir(1) N(1) C(17) 142.7(2)
N(1) Ir(1) C(2) C(1) -116.4(2)
N(1) Ir(1) C(2) C(3) 125.27(15)
N(1) Ir(1) C(2) C(7) 5.2(3)
C(2) Ir(1) N(1) C(17) -177.3(2)
N(1) Ir(1) C(3) C(2) -74.85(18)
N(1) Ir(1) C(3) C(4) 167.72(16)
N(1) Ir(1) C(3) C(8) 48.9(3)
C(3) Ir(1) N(1) C(17) -138.0(2)
N(1) Ir(1) C(4) C(3) -37.4(4)
N(1) Ir(1) C(4) C(5) -154.8(3)
N(1) Ir(1) C(4) C(9) 82.9(4)
C(4) Ir(1) N(1) C(17) -109.3(3)
N(1) Ir(1) C(5) C(1) 46.7(3)
N(1) Ir(1) C(5) C(4) 163.4(2)
N(1) Ir(1) C(5) C(10) -73.6(4)
C(5) Ir(1) N(1) C(17) 110.2(2)
N(1) Ir(1) C(11) C(12) 177.9(3)
N(1) Ir(1) C(11) C(16) -0.5(2)
C(11) Ir(1) N(1) C(17) -0.4(2)
C(1) Ir(1) C(2) C(3) -118.3(2)
C(1) Ir(1) C(2) C(7) 121.6(4)
C(2) Ir(1) C(1) C(5) 118.6(3)
C(2) Ir(1) C(1) C(6) -121.8(3)
C(1) Ir(1) C(3) C(2) 36.72(15)
C(1) Ir(1) C(3) C(4) -80.71(17)
C(1) Ir(1) C(3) C(8) 160.5(3)
C(3) Ir(1) C(1) C(2) -37.2(2)
C(3) Ir(1) C(1) C(5) 81.3(2)
C(3) Ir(1) C(1) C(6) -159.1(3)
C(1) Ir(1) C(4) C(3) 79.00(18)
C(1) Ir(1) C(4) C(5) -38.37(16)
C(1) Ir(1) C(4) C(9) -160.7(2)
C(4) Ir(1) C(1) C(2) -80.7(2)
C(4) Ir(1) C(1) C(5) 37.88(19)
C(4) Ir(1) C(1) C(6) 157.5(3)
C(1) Ir(1) C(5) C(4) 116.7(2)
C(1) Ir(1) C(5) C(10) -120.4(4)
C(5) Ir(1) C(1) C(2) -118.6(3)
C(5) Ir(1) C(1) C(6) 119.6(3)
C(1) Ir(1) C(11) C(12) 49.3(3)
C(1) Ir(1) C(11) C(16) -129.1(2)
C(11) Ir(1) C(1) C(2) -163.4(2)
C(11) Ir(1) C(1) C(5) -44.8(3)
C(11) Ir(1) C(1) C(6) 74.8(3)
C(2) Ir(1) C(3) C(4) -117.4(2)
C(2) Ir(1) C(3) C(8) 123.7(3)
C(3) Ir(1) C(2) C(1) 118.3(2)
C(3) Ir(1) C(2) C(7) -120.1(3)
C(2) Ir(1) C(4) C(3) 37.29(16)
C(2) Ir(1) C(4) C(5) -80.08(17)
C(2) Ir(1) C(4) C(9) 157.6(3)
C(4) Ir(1) C(2) C(1) 80.1(2)
C(4) Ir(1) C(2) C(3) -38.14(15)
C(4) Ir(1) C(2) C(7) -158.2(3)
C(2) Ir(1) C(5) C(1) -36.3(2)
C(2) Ir(1) C(5) C(4) 80.37(18)
C(2) Ir(1) C(5) C(10) -156.7(3)
C(5) Ir(1) C(2) C(1) 37.6(2)
C(5) Ir(1) C(2) C(3) -80.72(18)
C(5) Ir(1) C(2) C(7) 159.2(3)
C(2) Ir(1) C(11) C(12) -17.4(7)
C(2) Ir(1) C(11) C(16) 164.2(4)
C(11) Ir(1) C(2) C(1) 79.7(6)
C(11) Ir(1) C(2) C(3) -38.6(6)
C(11) Ir(1) C(2) C(7) -158.7(4)
C(3) Ir(1) C(4) C(5) -117.4(2)
C(3) Ir(1) C(4) C(9) 120.3(3)
C(4) Ir(1) C(3) C(2) 117.4(2)
C(4) Ir(1) C(3) C(8) -118.8(3)
C(3) Ir(1) C(5) C(1) -78.6(2)
C(3) Ir(1) C(5) C(4) 38.10(16)
C(3) Ir(1) C(5) C(10) 161.0(3)
C(5) Ir(1) C(3) C(2) 79.94(16)
C(5) Ir(1) C(3) C(4) -37.48(17)
C(5) Ir(1) C(3) C(8) -156.3(3)
C(3) Ir(1) C(11) C(12) -49.0(3)
C(3) Ir(1) C(11) C(16) 132.5(2)
C(11) Ir(1) C(3) C(2) 170.70(14)
C(11) Ir(1) C(3) C(4) 53.3(2)
C(11) Ir(1) C(3) C(8) -65.6(3)
C(4) Ir(1) C(5) C(1) -116.7(2)
C(4) Ir(1) C(5) C(10) 122.9(3)
C(5) Ir(1) C(4) C(3) 117.4(2)
C(5) Ir(1) C(4) C(9) -122.3(3)
C(4) Ir(1) C(11) C(12) -17.8(3)
C(4) Ir(1) C(11) C(16) 163.8(2)
C(11) Ir(1) C(4) C(3) -142.80(16)
C(11) Ir(1) C(4) C(5) 99.83(17)
C(11) Ir(1) C(4) C(9) -22.5(2)
C(5) Ir(1) C(11) C(12) 21.9(3)
C(5) Ir(1) C(11) C(16) -156.6(2)
C(11) Ir(1) C(5) C(1) 151.3(2)
C(11) Ir(1) C(5) C(4) -91.98(18)
C(11) Ir(1) C(5) C(10) 30.9(3)
Ir(1) N(1) C(17) C(16) 1.0(2)
Ir(1) N(1) C(17) C(18) -114.9(2)
Ir(1) N(1) C(17) C(24) 122.9(2)
Ir(1) C(1) C(2) C(3) 58.7(2)
Ir(1) C(1) C(2) C(7) -122.1(3)
Ir(1) C(1) C(5) C(4) -62.6(2)
Ir(1) C(1) C(5) C(10) 122.5(3)
C(2) C(1) C(5) Ir(1) 63.3(2)
C(2) C(1) C(5) C(4) 0.7(3)
C(2) C(1) C(5) C(10) -174.2(3)
C(5) C(1) C(2) Ir(1) -61.3(2)
C(5) C(1) C(2) C(3) -2.7(3)
C(5) C(1) C(2) C(7) 176.6(3)
C(6) C(1) C(2) Ir(1) 121.5(3)
C(6) C(1) C(2) C(3) -179.8(3)
C(6) C(1) C(2) C(7) -0.6(5)
C(6) C(1) C(5) Ir(1) -119.5(3)
C(6) C(1) C(5) C(4) 177.9(3)
C(6) C(1) C(5) C(10) 3.0(5)
Ir(1) C(2) C(3) C(4) 62.9(2)
Ir(1) C(2) C(3) C(8) -122.3(3)
C(1) C(2) C(3) Ir(1) -59.2(2)
C(1) C(2) C(3) C(4) 3.6(3)
C(1) C(2) C(3) C(8) 178.4(3)
C(7) C(2) C(3) Ir(1) 121.5(3)
C(7) C(2) C(3) C(4) -175.6(3)
C(7) C(2) C(3) C(8) -0.8(5)
Ir(1) C(3) C(4) C(5) 61.2(2)
Ir(1) C(3) C(4) C(9) -122.4(2)
C(2) C(3) C(4) Ir(1) -64.4(2)
C(2) C(3) C(4) C(5) -3.2(3)
C(2) C(3) C(4) C(9) 173.2(2)
C(8) C(3) C(4) Ir(1) 120.6(2)
C(8) C(3) C(4) C(5) -178.2(2)
C(8) C(3) C(4) C(9) -1.8(4)
Ir(1) C(4) C(5) C(1) 62.4(2)
Ir(1) C(4) C(5) C(10) -122.7(3)
C(3) C(4) C(5) Ir(1) -60.92(19)
C(3) C(4) C(5) C(1) 1.5(3)
C(3) C(4) C(5) C(10) 176.3(3)
C(9) C(4) C(5) Ir(1) 122.7(3)
C(9) C(4) C(5) C(1) -174.8(3)
C(9) C(4) C(5) C(10) 0.0(5)
Ir(1) C(11) C(12) C(13) 178.1(2)
Ir(1) C(11) C(16) C(15) -179.3(2)
Ir(1) C(11) C(16) C(17) 1.2(3)
C(12) C(11) C(16) C(15) 2.1(4)
C(12) C(11) C(16) C(17) -177.4(2)
C(16) C(11) C(12) C(13) -3.4(4)
C(11) C(12) C(13) C(14) 2.5(5)
C(12) C(13) C(14) C(15) -0.1(4)
C(13) C(14) C(15) C(16) -1.1(4)
C(14) C(15) C(16) C(11) 0.1(3)
C(14) C(15) C(16) C(17) 179.6(2)
C(11) C(16) C(17) N(1) -1.4(3)
C(11) C(16) C(17) C(18) 116.7(2)
C(11) C(16) C(17) C(24) -118.9(2)
C(15) C(16) C(17) N(1) 179.1(2)
C(15) C(16) C(17) C(18) -62.8(3)
C(15) C(16) C(17) C(24) 61.6(3)
N(1) C(17) C(18) C(19) -155.2(2)
N(1) C(17) C(18) C(23) 29.8(3)
N(1) C(17) C(24) C(25) -103.6(3)
N(1) C(17) C(24) C(29) 73.4(3)
C(16) C(17) C(18) C(19) 90.6(2)
C(16) C(17) C(18) C(23) -84.4(2)
C(16) C(17) C(24) C(25) 12.4(3)
C(16) C(17) C(24) C(29) -170.7(2)
C(18) C(17) C(24) C(25) 134.7(2)
C(18) C(17) C(24) C(29) -48.3(3)
C(24) C(17) C(18) C(19) -35.4(3)
C(24) C(17) C(18) C(23) 149.7(2)
C(17) C(18) C(19) C(20) -174.4(2)
C(17) C(18) C(23) C(22) 174.5(2)
C(19) C(18) C(23) C(22) -0.6(4)
C(23) C(18) C(19) C(20) 0.6(3)
C(18) C(19) C(20) C(21) -0.4(4)
C(19) C(20) C(21) C(22) 0.2(4)
C(20) C(21) C(22) C(23) -0.1(3)
C(21) C(22) C(23) C(18) 0.3(4)
C(17) C(24) C(25) C(26) 176.3(2)
C(17) C(24) C(29) C(28) -176.6(2)
C(25) C(24) C(29) C(28) 0.5(4)
C(29) C(24) C(25) C(26) -0.6(4)
C(24) C(25) C(26) C(27) 0.5(4)
C(25) C(26) C(27) C(28) -0.3(5)
C(26) C(27) C(28) C(29) 0.1(4)
C(27) C(28) C(29) C(24) -0.3(4)
